data_4306632
loop_
_publ_author_name
'Lihua Liu'
'Lev N. Zakharov'
'James A. Golen'
'Arnold L. Rheingold'
'Tracy A. Hanna'

_publ_section_title
;
Synthesis and Characterization of Bismuth(III) and Antimony(III) Calixarene
Complexes
;
_journal_name_full 'Inorganic Chemistry'
_journal_page_first 11143
_journal_page_last 11153
_journal_paper_doi 10.1021/ic801445m
_journal_volume 47
_journal_year 2008
_chemical_formula_sum 'C63 H100 Bi2 Cl4 Li2 O8'
_chemical_formula_weight 1559.07
_chemical_name_systematic
; 
 ? 
;
_space_group_IT_number 14
_symmetry_cell_setting monoclinic
_symmetry_space_group_name_Hall '-P 2ybc'
_symmetry_space_group_name_H-M 'P 1 21/c 1'
_atom_sites_solution_hydrogens geom
_atom_sites_solution_primary direct
_atom_sites_solution_secondary difmap
_audit_creation_method SHELXLTL
_cell_angle_alpha 90.00
_cell_angle_beta 112.8380(10)
_cell_angle_gamma 90.00
_cell_formula_units_Z 2
_cell_length_a 14.8715(9)
_cell_length_b 18.8498(12)
_cell_length_c 12.6806(8)
_cell_measurement_reflns_used 7315
_cell_measurement_temperature 100(2)
_cell_measurement_theta_max 27.50
_cell_measurement_theta_min 2.62
_cell_volume 3276.0(4)
_computing_cell_refinement 'Bruker SMART'
_computing_data_collection 'Bruker SMART'
_computing_data_reduction 'Bruker SAINT'
_computing_molecular_graphics 'Bruker SHELXTL'
_computing_publication_material 'Bruker SHELXTL'
_computing_structure_refinement 'Bruker SHELXTL'
_computing_structure_solution 'Bruker SHELXTL'
_diffrn_ambient_temperature 100(2)
_diffrn_measured_fraction_theta_full 0.995
_diffrn_measured_fraction_theta_max 0.995
_diffrn_measurement_device_type 'CCD area detector Bruker Apex'
_diffrn_measurement_method 'phi and omega scans'
_diffrn_radiation_monochromator graphite
_diffrn_radiation_source 'fine-focus sealed tube'
_diffrn_radiation_type MoK\a
_diffrn_radiation_wavelength 0.71073
_diffrn_reflns_av_R_equivalents 0.0283
_diffrn_reflns_av_sigmaI/netI 0.0208
_diffrn_reflns_limit_h_max 19
_diffrn_reflns_limit_h_min -19
_diffrn_reflns_limit_k_max 24
_diffrn_reflns_limit_k_min -24
_diffrn_reflns_limit_l_max 16
_diffrn_reflns_limit_l_min -16
_diffrn_reflns_number 28870
_diffrn_reflns_theta_full 27.51
_diffrn_reflns_theta_max 27.51
_diffrn_reflns_theta_min 1.49
_exptl_absorpt_coefficient_mu 5.578
_exptl_absorpt_correction_T_max 1.000
_exptl_absorpt_correction_T_min 0.739
_exptl_absorpt_correction_type multi-scan
_exptl_absorpt_process_details SADABS
_exptl_crystal_colour Light_Green
_exptl_crystal_density_diffrn 1.581
_exptl_crystal_density_meas 0
_exptl_crystal_density_method 'not measured'
_exptl_crystal_description Block
_exptl_crystal_F_000 1564
_exptl_crystal_size_max 0.20
_exptl_crystal_size_mid 0.12
_exptl_crystal_size_min 0.10
_refine_diff_density_max 1.290
_refine_diff_density_min -0.465
_refine_diff_density_rms 0.090
_refine_ls_extinction_method none
_refine_ls_goodness_of_fit_ref 1.116
_refine_ls_hydrogen_treatment refall
_refine_ls_matrix_type full
_refine_ls_number_parameters 451
_refine_ls_number_reflns 7503
_refine_ls_number_restraints 0
_refine_ls_restrained_S_all 1.116
_refine_ls_R_factor_all 0.0181
_refine_ls_R_factor_gt 0.0169
_refine_ls_shift/su_max 0.002
_refine_ls_shift/su_mean 0.000
_refine_ls_structure_factor_coef Fsqd
_refine_ls_weighting_details 'calc w=1/[\s^2^(Fo^2^)+(0.0257P)^2^+0.1858P] where P=(Fo^2^+2Fc^2^)/3'
_refine_ls_weighting_scheme calc
_refine_ls_wR_factor_gt 0.0445
_refine_ls_wR_factor_ref 0.0449
_reflns_number_gt 6996
_reflns_number_total 7503
_reflns_threshold_expression >2sigma(I)
_cod_data_source_file ic801445m_si_001_2.cif
_cod_data_source_block tcu47a
_cod_depositor_comments
;
The following automatic conversions were performed:
'_symmetry_cell_setting' value 'Monoclinic' changed to 'monoclinic'
according to '/home/saulius/struct/CIF-dictionaries/cif_core.dic'
dictionary named 'cif_core.dic' version 2.4.1 from
2010-06-29.

'_exptl_absorpt_correction_type' value 'Multi-scan' changed
to 'multi-scan' according to
'/home/saulius/struct/CIF-dictionaries/cif_core.dic' dictionary named
'cif_core.dic' version 2.4.1 from 2010-06-29.

Automatic conversion script
Id: cif_fix_enum 1527 2010-12-29 10:47:43Z saulius 
;
_cod_database_code 4306632

loop_
_symmetry_equiv_pos_as_xyz
'x, y, z'
'-x, y+1/2, -z+1/2'
'-x, -y, -z'
'x, -y-1/2, z-1/2'

loop_
_atom_site_label
_atom_site_type_symbol
_atom_site_fract_x
_atom_site_fract_y
_atom_site_fract_z
_atom_site_U_iso_or_equiv
_atom_site_adp_type
_atom_site_occupancy
_atom_site_symmetry_multiplicity
_atom_site_calc_flag
_atom_site_refinement_flags
_atom_site_disorder_assembly
_atom_site_disorder_group
Bi1 Bi 0.047346(4) 0.428986(3) 0.922895(5) 0.01736(3) Uani 1 1 d . . .
Cl1 Cl 0.12643(4) 0.43331(3) 0.75784(5) 0.03288(12) Uani 1 1 d . . .
Cl2 Cl -0.04282(4) 0.31286(2) 0.84299(4) 0.02675(10) Uani 1 1 d . . .
O1 O -0.06288(9) 0.48121(6) 0.77754(10) 0.0200(3) Uani 1 1 d . . .
O2 O 0.05849(9) 0.54658(7) 0.99722(10) 0.0179(2) Uani 1 1 d . . .
O3 O -0.09083(12) 0.37571(8) 0.54490(13) 0.0334(3) Uani 1 1 d . . .
O4 O -0.12544(11) 0.51339(8) 0.50983(11) 0.0314(3) Uani 1 1 d . . .
Li1 Li -0.0398(3) 0.4563(2) 0.6446(3) 0.0304(8) Uani 1 1 d . . .
C1 C -0.20318(13) 0.51709(9) 0.81340(14) 0.0195(4) Uani 1 1 d . . .
C2 C -0.25735(14) 0.57268(9) 0.83294(17) 0.0215(4) Uani 1 1 d . . .
C3 C -0.22930(13) 0.64359(10) 0.83780(16) 0.0226(4) Uani 1 1 d . . .
C4 C -0.14142(13) 0.65787(10) 0.82397(15) 0.0205(4) Uani 1 1 d . . .
C5 C -0.08506(13) 0.60470(9) 0.80436(14) 0.0185(3) Uani 1 1 d . . .
C6 C -0.11783(13) 0.53389(10) 0.79703(14) 0.0183(3) Uani 1 1 d . . .
C7 C -0.28771(15) 0.70457(10) 0.86040(19) 0.0287(4) Uani 1 1 d . . .
C8 C -0.2327(2) 0.73152(14) 0.9836(2) 0.0413(6) Uani 1 1 d . . .
C9 C -0.29830(18) 0.76548(12) 0.7757(2) 0.0344(5) Uani 1 1 d . . .
C10 C -0.3901(2) 0.68105(15) 0.8464(3) 0.0512(7) Uani 1 1 d . . .
C11 C 0.00690(13) 0.62281(10) 0.78468(15) 0.0194(3) Uani 1 1 d . . .
C12 C 0.10437(13) 0.63013(9) 0.88664(15) 0.0184(3) Uani 1 1 d . . .
C13 C 0.17596(14) 0.67467(10) 0.87756(16) 0.0215(4) Uani 1 1 d . . .
C14 C 0.26809(14) 0.68104(10) 0.96497(16) 0.0218(4) Uani 1 1 d . . .
C15 C 0.28735(14) 0.64129(10) 1.06478(16) 0.0220(4) Uani 1 1 d . . .
C16 C 0.21776(13) 0.59680(10) 1.07848(15) 0.0199(3) Uani 1 1 d . . .
C17 C 0.12685(13) 0.59116(9) 0.98743(15) 0.0184(3) Uani 1 1 d . . .
C18 C 0.34251(14) 0.73322(11) 0.95234(17) 0.0260(4) Uani 1 1 d . . .
C19 C 0.44629(18) 0.71821(17) 1.0367(2) 0.0463(7) Uani 1 1 d . . .
C20 C 0.3130(2) 0.80823(13) 0.9727(3) 0.0521(7) Uani 1 1 d . . .
C21 C 0.3424(2) 0.73069(18) 0.8315(2) 0.0441(6) Uani 1 1 d . . .
C22 C 0.23790(15) 0.55918(10) 1.19167(16) 0.0210(4) Uani 1 1 d . . .
C23 C -0.0416(2) 0.30963(13) 0.5533(3) 0.0432(6) Uani 1 1 d . . .
C24 C -0.1398(2) 0.39915(13) 0.42998(19) 0.0377(5) Uani 1 1 d . . .
C25 C -0.19373(18) 0.46523(13) 0.43300(19) 0.0357(5) Uani 1 1 d . . .
C26 C -0.1686(2) 0.58097(13) 0.5066(2) 0.0375(5) Uani 1 1 d . . .
H2 H -0.3149(18) 0.5617(11) 0.842(2) 0.028(6) Uiso 1 1 d . . .
H4 H -0.1181(15) 0.7036(11) 0.8294(18) 0.018(5) Uiso 1 1 d . . .
H8A H -0.164(2) 0.7504(14) 1.001(2) 0.047(7) Uiso 1 1 d . . .
H8B H -0.264(2) 0.7662(16) 0.997(2) 0.051(8) Uiso 1 1 d . . .
H8C H -0.2360(19) 0.6918(14) 1.040(2) 0.041(7) Uiso 1 1 d . . .
H9A H -0.328(2) 0.7513(15) 0.699(3) 0.049(8) Uiso 1 1 d . . .
H9B H -0.233(2) 0.7880(14) 0.788(2) 0.042(7) Uiso 1 1 d . . .
H9C H -0.3366(19) 0.7999(13) 0.793(2) 0.041(7) Uiso 1 1 d . . .
H10A H -0.427(2) 0.7244(15) 0.854(2) 0.050(8) Uiso 1 1 d . . .
H10B H -0.386(2) 0.6434(17) 0.908(3) 0.065(9) Uiso 1 1 d . . .
H10C H -0.422(2) 0.6609(16) 0.779(3) 0.055(9) Uiso 1 1 d . . .
H11A H 0.0165(15) 0.5853(11) 0.7372(18) 0.018(5) Uiso 1 1 d . . .
H11B H -0.0037(13) 0.6702(10) 0.7448(15) 0.015(5) Uiso 1 1 d . . .
H13 H 0.1597(14) 0.7027(10) 0.8095(17) 0.014(5) Uiso 1 1 d . . .
H15 H 0.3508(17) 0.6431(12) 1.1288(19) 0.029(6) Uiso 1 1 d . . .
H19A H 0.491(2) 0.7486(14) 1.024(2) 0.043(7) Uiso 1 1 d . . .
H19B H 0.4505(19) 0.7228(14) 1.114(3) 0.042(7) Uiso 1 1 d . . .
H19C H 0.4653(18) 0.6661(15) 1.027(2) 0.043(7) Uiso 1 1 d . . .
H20A H 0.248(3) 0.820(2) 0.929(3) 0.093(13) Uiso 1 1 d . . .
H20B H 0.320(2) 0.8140(16) 1.053(3) 0.062(9) Uiso 1 1 d . . .
H20C H 0.362(2) 0.8417(16) 0.966(2) 0.061(8) Uiso 1 1 d . . .
H21A H 0.282(2) 0.7425(16) 0.776(3) 0.057(8) Uiso 1 1 d . . .
H21B H 0.355(2) 0.6843(16) 0.814(2) 0.050(9) Uiso 1 1 d . . .
H21C H 0.395(2) 0.7611(14) 0.829(2) 0.046(7) Uiso 1 1 d . . .
H22A H 0.2140(18) 0.5837(12) 1.233(2) 0.029(6) Uiso 1 1 d . . .
H22B H 0.3080(16) 0.5576(10) 1.2361(18) 0.014(5) Uiso 1 1 d . . .
H23A H -0.011(2) 0.2973(17) 0.637(3) 0.068(10) Uiso 1 1 d . . .
H23B H 0.010(2) 0.3149(12) 0.521(2) 0.043(7) Uiso 1 1 d . . .
H23C H -0.0869(19) 0.2756(14) 0.513(2) 0.038(7) Uiso 1 1 d . . .
H24A H -0.191(2) 0.3615(19) 0.381(3) 0.080(10) Uiso 1 1 d . . .
H24B H -0.094(2) 0.4108(14) 0.395(2) 0.039(7) Uiso 1 1 d . . .
H25A H -0.2276(19) 0.4901(16) 0.357(2) 0.056(8) Uiso 1 1 d . . .
H25B H -0.2437(19) 0.4568(14) 0.462(2) 0.044(7) Uiso 1 1 d . . .
H26A H -0.121(2) 0.6095(15) 0.552(2) 0.047(8) Uiso 1 1 d . . .
H26B H -0.1909(19) 0.6011(15) 0.431(2) 0.046(7) Uiso 1 1 d . . .
H26C H -0.222(2) 0.5758(13) 0.532(3) 0.054(9) Uiso 1 1 d . . .

loop_
_atom_site_aniso_label
_atom_site_aniso_U_11
_atom_site_aniso_U_22
_atom_site_aniso_U_33
_atom_site_aniso_U_23
_atom_site_aniso_U_13
_atom_site_aniso_U_12
Bi1 0.02214(5) 0.01498(4) 0.01473(4) 0.00079(2) 0.00690(3) 0.00103(2)
Cl1 0.0389(3) 0.0380(3) 0.0291(3) 0.0093(2) 0.0212(2) 0.0101(2)
Cl2 0.0373(3) 0.0171(2) 0.0252(2) -0.00218(17) 0.0115(2) -0.00286(18)
O1 0.0276(6) 0.0169(6) 0.0147(6) -0.0001(5) 0.0075(5) 0.0017(5)
O2 0.0225(6) 0.0162(6) 0.0149(6) 0.0000(5) 0.0071(5) -0.0024(5)
O3 0.0517(9) 0.0260(8) 0.0278(7) -0.0018(6) 0.0212(7) 0.0010(7)
O4 0.0407(8) 0.0281(8) 0.0218(7) 0.0032(6) 0.0082(6) 0.0015(6)
Li1 0.044(2) 0.0280(18) 0.0192(16) -0.0017(14) 0.0118(15) 0.0080(15)
C1 0.0228(9) 0.0180(9) 0.0138(8) 0.0018(6) 0.0029(7) -0.0006(7)
C2 0.0183(9) 0.0235(10) 0.0218(9) 0.0040(7) 0.0067(8) 0.0005(7)
C3 0.0226(9) 0.0214(9) 0.0230(9) 0.0041(7) 0.0080(7) 0.0037(7)
C4 0.0245(9) 0.0151(9) 0.0213(9) 0.0011(7) 0.0081(7) 0.0000(7)
C5 0.0210(9) 0.0184(9) 0.0141(8) 0.0034(7) 0.0047(7) -0.0010(7)
C6 0.0237(9) 0.0171(8) 0.0115(7) 0.0005(6) 0.0038(7) 0.0002(7)
C7 0.0273(10) 0.0229(10) 0.0383(11) 0.0026(8) 0.0155(9) 0.0050(8)
C8 0.0570(16) 0.0336(13) 0.0385(13) 0.0000(10) 0.0239(12) 0.0169(11)
C9 0.0352(12) 0.0255(11) 0.0404(13) 0.0058(9) 0.0123(10) 0.0109(9)
C10 0.0362(14) 0.0366(14) 0.092(2) 0.0010(15) 0.0375(16) 0.0057(11)
C11 0.0240(9) 0.0178(9) 0.0173(8) 0.0018(7) 0.0091(7) 0.0004(7)
C12 0.0214(8) 0.0161(8) 0.0184(8) -0.0007(7) 0.0084(7) 0.0017(7)
C13 0.0258(9) 0.0193(9) 0.0206(9) 0.0031(7) 0.0103(8) 0.0017(7)
C14 0.0244(9) 0.0187(9) 0.0245(9) 0.0012(7) 0.0118(8) -0.0010(7)
C15 0.0216(9) 0.0207(9) 0.0227(9) 0.0007(7) 0.0074(8) -0.0011(7)
C16 0.0247(9) 0.0142(8) 0.0197(9) 0.0001(7) 0.0075(7) 0.0005(7)
C17 0.0217(9) 0.0148(8) 0.0203(9) -0.0006(7) 0.0099(7) -0.0013(7)
C18 0.0237(9) 0.0269(10) 0.0285(10) 0.0037(8) 0.0113(8) -0.0041(7)
C19 0.0249(11) 0.0595(18) 0.0469(15) 0.0200(13) 0.0055(10) -0.0107(11)
C20 0.0517(17) 0.0267(12) 0.093(2) -0.0026(13) 0.0442(17) -0.0114(11)
C21 0.0370(14) 0.0636(19) 0.0344(13) 0.0045(12) 0.0166(11) -0.0180(12)
C22 0.0241(10) 0.0198(9) 0.0161(9) -0.0002(7) 0.0044(8) -0.0031(7)
C23 0.0705(19) 0.0222(11) 0.0510(15) -0.0072(11) 0.0391(15) 0.0012(11)
C24 0.0537(15) 0.0387(13) 0.0246(11) -0.0047(9) 0.0195(11) -0.0122(11)
C25 0.0416(13) 0.0386(13) 0.0240(10) 0.0045(9) 0.0095(10) -0.0071(10)
C26 0.0464(15) 0.0356(13) 0.0275(12) 0.0062(10) 0.0112(11) 0.0094(11)

loop_
_atom_type_symbol
_atom_type_description
_atom_type_scat_dispersion_real
_atom_type_scat_dispersion_imag
_atom_type_scat_source
C C 0.0033 0.0016 'International Tables Vol C Tables 4.2.6.8 and 6.1.1.4'
H H 0.0000 0.0000 'International Tables Vol C Tables 4.2.6.8 and 6.1.1.4'
Li Li -0.0003 0.0001 'International Tables Vol C Tables 4.2.6.8 and 6.1.1.4'
Cl Cl 0.1484 0.1585 'International Tables Vol C Tables 4.2.6.8 and 6.1.1.4'
Bi Bi -4.1077 10.2566 'International Tables Vol C Tables 4.2.6.8 and 6.1.1.4'
O O 0.0106 0.0060 'International Tables Vol C Tables 4.2.6.8 and 6.1.1.4'

loop_
_geom_angle_atom_site_label_1
_geom_angle_atom_site_label_2
_geom_angle_atom_site_label_3
_geom_angle
_geom_angle_site_symmetry_1
_geom_angle_site_symmetry_3
_geom_angle_publ_flag
O1 Bi1 O2 81.85(4) . 3_567 ?
O1 Bi1 O2 80.10(4) . . ?
O2 Bi1 O2 65.26(5) 3_567 . ?
O1 Bi1 Cl2 86.83(3) . . ?
O2 Bi1 Cl2 90.16(3) 3_567 . ?
O2 Bi1 Cl2 153.43(3) . . ?
O1 Bi1 Cl1 75.36(3) . . ?
O2 Bi1 Cl1 156.92(3) 3_567 . ?
O2 Bi1 Cl1 106.61(3) . . ?
Cl2 Bi1 Cl1 92.112(16) . . ?
O1 Bi1 Li1 33.45(7) . . ?
O2 Bi1 Li1 113.69(7) 3_567 . ?
O2 Bi1 Li1 102.48(7) . . ?
Cl2 Bi1 Li1 77.39(7) . . ?
Cl1 Bi1 Li1 44.93(7) . . ?
Li1 Cl1 Bi1 79.30(8) . . ?
C6 O1 Li1 131.63(15) . . ?
C6 O1 Bi1 118.89(10) . . ?
Li1 O1 Bi1 107.67(12) . . ?
C17 O2 Bi1 126.78(11) . 3_567 ?
C17 O2 Bi1 118.47(10) . . ?
Bi1 O2 Bi1 114.74(5) 3_567 . ?
C24 O3 C23 113.02(18) . . ?
C24 O3 Li1 109.93(17) . . ?
C23 O3 Li1 125.2(2) . . ?
C26 O4 C25 110.89(18) . . ?
C26 O4 Li1 129.63(16) . . ?
C25 O4 Li1 106.79(16) . . ?
O1 Li1 O3 127.8(2) . . ?
O1 Li1 O4 110.42(18) . . ?
O3 Li1 O4 84.61(15) . . ?
O1 Li1 Cl1 90.72(14) . . ?
O3 Li1 Cl1 107.81(16) . . ?
O4 Li1 Cl1 141.65(19) . . ?
O1 Li1 C24 139.0(2) . . ?
O3 Li1 C24 28.96(9) . . ?
O4 Li1 C24 56.51(11) . . ?
Cl1 Li1 C24 124.23(15) . . ?
O1 Li1 C25 118.43(17) . . ?
O3 Li1 C25 56.51(11) . . ?
O4 Li1 C25 29.50(8) . . ?
Cl1 Li1 C25 150.81(15) . . ?
C24 Li1 C25 31.21(9) . . ?
O1 Li1 Bi1 38.88(8) . . ?
O3 Li1 Bi1 118.00(16) . . ?
O4 Li1 Bi1 148.59(15) . . ?
Cl1 Li1 Bi1 55.77(7) . . ?
C24 Li1 Bi1 146.30(15) . . ?
C25 Li1 Bi1 151.56(15) . . ?
C6 C1 C2 118.28(16) . . ?
C6 C1 C22 121.35(16) . 3_567 ?
C2 C1 C22 120.36(16) . 3_567 ?
C3 C2 C1 122.82(17) . . ?
C3 C2 H2 118.8(13) . . ?
C1 C2 H2 118.4(13) . . ?
C2 C3 C4 116.95(17) . . ?
C2 C3 C7 123.05(17) . . ?
C4 C3 C7 119.98(17) . . ?
C5 C4 C3 122.48(17) . . ?
C5 C4 H4 116.9(13) . . ?
C3 C4 H4 120.6(12) . . ?
C4 C5 C6 118.49(16) . . ?
C4 C5 C11 120.71(16) . . ?
C6 C5 C11 120.71(16) . . ?
O1 C6 C1 120.15(16) . . ?
O1 C6 C5 118.88(15) . . ?
C1 C6 C5 120.93(16) . . ?
C10 C7 C3 111.85(18) . . ?
C10 C7 C9 107.9(2) . . ?
C3 C7 C9 109.94(17) . . ?
C10 C7 C8 109.0(2) . . ?
C3 C7 C8 108.68(17) . . ?
C9 C7 C8 109.39(19) . . ?
C7 C8 H8A 115.0(15) . . ?
C7 C8 H8B 109.9(19) . . ?
H8A C8 H8B 106(2) . . ?
C7 C8 H8C 107.9(15) . . ?
H8A C8 H8C 114(2) . . ?
H8B C8 H8C 103(2) . . ?
C7 C9 H9A 113.2(18) . . ?
C7 C9 H9B 111.7(15) . . ?
H9A C9 H9B 108(2) . . ?
C7 C9 H9C 104.7(15) . . ?
H9A C9 H9C 111(2) . . ?
H9B C9 H9C 108(2) . . ?
C7 C10 H10A 107.9(16) . . ?
C7 C10 H10B 110.5(17) . . ?
H10A C10 H10B 111(2) . . ?
C7 C10 H10C 112.2(19) . . ?
H10A C10 H10C 109(2) . . ?
H10B C10 H10C 106(3) . . ?
C5 C11 C12 119.95(14) . . ?
C5 C11 H11A 107.1(12) . . ?
C12 C11 H11A 105.7(13) . . ?
C5 C11 H11B 107.8(10) . . ?
C12 C11 H11B 104.9(11) . . ?
H11A C11 H11B 111.4(16) . . ?
C13 C12 C17 118.19(16) . . ?
C13 C12 C11 119.21(15) . . ?
C17 C12 C11 122.52(16) . . ?
C14 C13 C12 122.17(17) . . ?
C14 C13 H13 119.7(12) . . ?
C12 C13 H13 118.1(12) . . ?
C13 C14 C15 117.74(17) . . ?
C13 C14 C18 119.90(16) . . ?
C15 C14 C18 122.28(17) . . ?
C16 C15 C14 122.19(17) . . ?
C16 C15 H15 116.2(13) . . ?
C14 C15 H15 121.6(13) . . ?
C15 C16 C17 117.95(17) . . ?
C15 C16 C22 120.90(17) . . ?
C17 C16 C22 121.04(16) . . ?
O2 C17 C12 119.07(16) . . ?
O2 C17 C16 119.20(16) . . ?
C12 C17 C16 121.72(17) . . ?
C19 C18 C21 107.7(2) . . ?
C19 C18 C20 109.3(2) . . ?
C21 C18 C20 107.9(2) . . ?
C19 C18 C14 112.47(17) . . ?
C21 C18 C14 111.30(17) . . ?
C20 C18 C14 107.99(16) . . ?
C18 C19 H19A 110.7(16) . . ?
C18 C19 H19B 110.3(16) . . ?
H19A C19 H19B 111(2) . . ?
C18 C19 H19C 109.7(15) . . ?
H19A C19 H19C 108(2) . . ?
H19B C19 H19C 107(2) . . ?
C18 C20 H20A 115(2) . . ?
C18 C20 H20B 110.6(18) . . ?
H20A C20 H20B 105(3) . . ?
C18 C20 H20C 107.9(17) . . ?
H20A C20 H20C 115(3) . . ?
H20B C20 H20C 103(3) . . ?
C18 C21 H21A 112.1(18) . . ?
C18 C21 H21B 109.7(18) . . ?
H21A C21 H21B 106(3) . . ?
C18 C21 H21C 109.2(16) . . ?
H21A C21 H21C 112(2) . . ?
H21B C21 H21C 108(2) . . ?
C1 C22 C16 117.46(15) 3_567 . ?
C1 C22 H22A 108.4(16) 3_567 . ?
C16 C22 H22A 110.0(16) . . ?
C1 C22 H22B 105.4(11) 3_567 . ?
C16 C22 H22B 109.5(12) . . ?
H22A C22 H22B 105(2) . . ?
O3 C23 H23A 106.8(18) . . ?
O3 C23 H23B 109.4(14) . . ?
H23A C23 H23B 111(2) . . ?
O3 C23 H23C 108.7(16) . . ?
H23A C23 H23C 111(3) . . ?
H23B C23 H23C 111(2) . . ?
O3 C24 C25 107.45(17) . . ?
O3 C24 Li1 41.11(12) . . ?
C25 C24 Li1 74.83(14) . . ?
O3 C24 H24A 111.0(19) . . ?
C25 C24 H24A 107.5(19) . . ?
Li1 C24 H24A 146.3(18) . . ?
O3 C24 H24B 111.2(16) . . ?
C25 C24 H24B 107.7(16) . . ?
Li1 C24 H24B 98.8(16) . . ?
H24A C24 H24B 112(2) . . ?
O4 C25 C24 107.56(19) . . ?
O4 C25 Li1 43.71(12) . . ?
C24 C25 Li1 73.96(14) . . ?
O4 C25 H25A 108.3(17) . . ?
C24 C25 H25A 116.0(16) . . ?
Li1 C25 H25A 150.1(16) . . ?
O4 C25 H25B 107.0(16) . . ?
C24 C25 H25B 112.1(16) . . ?
Li1 C25 H25B 95.1(16) . . ?
H25A C25 H25B 106(2) . . ?
O4 C26 H26A 106.6(18) . . ?
O4 C26 H26B 110.9(16) . . ?
H26A C26 H26B 106(2) . . ?
O4 C26 H26C 108.6(15) . . ?
H26A C26 H26C 113(3) . . ?
H26B C26 H26C 111(2) . . ?

loop_
_geom_bond_atom_site_label_1
_geom_bond_atom_site_label_2
_geom_bond_distance
_geom_bond_site_symmetry_2
_geom_bond_publ_flag
Bi1 O1 2.1698(12) . ?
Bi1 O2 2.2256(12) 3_567 ?
Bi1 O2 2.3891(12) . ?
Bi1 Cl2 2.5616(5) . ?
Bi1 Cl1 2.7715(5) . ?
Bi1 Li1 3.294(3) . ?
Cl1 Li1 2.367(4) . ?
O1 C6 1.368(2) . ?
O1 Li1 1.905(4) . ?
O2 C17 1.361(2) . ?
O2 Bi1 2.2256(12) 3_567 ?
O3 C24 1.423(3) . ?
O3 C23 1.428(3) . ?
O3 Li1 1.932(4) . ?
O4 C26 1.420(3) . ?
O4 C25 1.427(3) . ?
O4 Li1 2.003(4) . ?
Li1 C24 2.763(4) . ?
Li1 C25 2.775(4) . ?
C1 C6 1.400(2) . ?
C1 C2 1.401(2) . ?
C1 C22 1.521(2) 3_567 ?
C2 C3 1.394(3) . ?
C2 H2 0.93(2) . ?
C3 C4 1.410(3) . ?
C3 C7 1.533(3) . ?
C4 C5 1.389(2) . ?
C4 H4 0.92(2) . ?
C5 C6 1.412(3) . ?
C5 C11 1.521(2) . ?
C7 C10 1.529(3) . ?
C7 C9 1.538(3) . ?
C7 C8 1.541(3) . ?
C8 H8A 1.02(3) . ?
C8 H8B 0.86(3) . ?
C8 H8C 1.05(3) . ?
C9 H9A 0.94(3) . ?
C9 H9B 1.02(3) . ?
C9 H9C 0.95(3) . ?
C10 H10A 1.01(3) . ?
C10 H10B 1.04(3) . ?
C10 H10C 0.89(3) . ?
C11 C12 1.529(2) . ?
C11 H11A 0.97(2) . ?
C11 H11B 1.008(19) . ?
C12 C13 1.395(2) . ?
C12 C17 1.398(2) . ?
C13 C14 1.393(3) . ?
C13 H13 0.96(2) . ?
C14 C15 1.401(3) . ?
C14 C18 1.535(2) . ?
C15 C16 1.394(3) . ?
C15 H15 0.98(2) . ?
C16 C17 1.400(3) . ?
C16 C22 1.523(3) . ?
C18 C19 1.525(3) . ?
C18 C21 1.533(3) . ?
C18 C20 1.532(3) . ?
C19 H19A 0.94(3) . ?
C19 H19B 0.96(3) . ?
C19 H19C 1.04(3) . ?
C20 H20A 0.93(4) . ?
C20 H20B 0.98(3) . ?
C20 H20C 0.99(3) . ?
C21 H21A 0.93(3) . ?
C21 H21B 0.94(3) . ?
C21 H21C 0.98(3) . ?
C22 C1 1.521(2) 3_567 ?
C22 H22A 0.87(3) . ?
C22 H22B 0.97(2) . ?
C23 H23A 1.01(4) . ?
C23 H23B 1.01(3) . ?
C23 H23C 0.93(3) . ?
C24 C25 1.490(4) . ?
C24 H24A 1.05(4) . ?
C24 H24B 0.97(3) . ?
C25 H25A 1.01(3) . ?
C25 H25B 0.96(3) . ?
C26 H26A 0.89(3) . ?
C26 H26B 0.97(3) . ?
C26 H26C 0.97(3) . ?
